data_7225058
loop_
_publ_author_name
'Xu, Bing'
'Cheng, Yue'
'Hu, Huai-Ming'
'Bai, Chao'
'Wang, Xiaofang'
'Yang, Meng-Lin'
'Xue, Ganglin'

_publ_section_title
;
 Syntheses, crystal structures and luminescence properties of
 lanthanide-based coordination polymers constructed from a functionalized
 terpyridyl carboxylate ligand
;
_journal_issue 24
_journal_name_full CrystEngComm
_journal_page_first 4613
_journal_paper_doi 10.1039/C6CE00681G
_journal_volume 18
_journal_year 2016
_chemical_formula_sum 'C56 H44 N6 Nd2 O12'
_chemical_formula_weight 1281.45
_chemical_name_systematic
; 
 ? 
;
_space_group_IT_number 2
_symmetry_cell_setting triclinic
_symmetry_space_group_name_Hall '-P 1'
_symmetry_space_group_name_H-M 'P -1'
_atom_sites_solution_hydrogens geom
_atom_sites_solution_primary direct
_atom_sites_solution_secondary difmap
_audit_creation_method SHELXL-97
_audit_update_record
;
2016-01-04 deposited with the CCDC.
2016-04-29 downloaded from the CCDC.
;
_cell_angle_alpha 81.5070(10)
_cell_angle_beta 76.9960(10)
_cell_angle_gamma 67.6830(10)
_cell_formula_units_Z 1
_cell_length_a 8.9590(6)
_cell_length_b 11.0509(7)
_cell_length_c 14.1615(9)
_cell_measurement_reflns_used 4233
_cell_measurement_temperature 296(2)
_cell_measurement_theta_max 25.70
_cell_measurement_theta_min 2.40
_cell_volume 1260.76(14)
_computing_cell_refinement 'Bruker SAINT'
_computing_data_collection 'Bruker APEX2'
_computing_data_reduction 'Bruker SAINT'
_computing_molecular_graphics 'Bruker SHELXTL'
_computing_publication_material 'Bruker SHELXTL'
_computing_structure_refinement 'SHELXL-97 (Sheldrick, 1997)'
_computing_structure_solution 'SHELXS-97 (Sheldrick, 1990)'
_diffrn_ambient_temperature 296(2)
_diffrn_measured_fraction_theta_full 0.982
_diffrn_measured_fraction_theta_max 0.982
_diffrn_measurement_device_type 'Bruker APEX-II CCD'
_diffrn_measurement_method '\f and \w scans'
_diffrn_radiation_monochromator graphite
_diffrn_radiation_source 'fine-focus sealed tube'
_diffrn_radiation_type MoK\a
_diffrn_radiation_wavelength 0.71073
_diffrn_reflns_av_R_equivalents 0.0172
_diffrn_reflns_av_sigmaI/netI 0.0368
_diffrn_reflns_limit_h_max 10
_diffrn_reflns_limit_h_min -9
_diffrn_reflns_limit_k_max 13
_diffrn_reflns_limit_k_min -13
_diffrn_reflns_limit_l_max 15
_diffrn_reflns_limit_l_min -16
_diffrn_reflns_number 6321
_diffrn_reflns_theta_full 25.05
_diffrn_reflns_theta_max 25.05
_diffrn_reflns_theta_min 2.50
_diffrn_standards_number 0
_exptl_absorpt_coefficient_mu 2.108
_exptl_absorpt_correction_T_max 0.739
_exptl_absorpt_correction_T_min 0.578
_exptl_absorpt_correction_type multi-scan
_exptl_absorpt_process_details sadabs
_exptl_crystal_colour purple
_exptl_crystal_density_diffrn 1.688
_exptl_crystal_density_method 'not measured'
_exptl_crystal_description block
_exptl_crystal_F_000 638
_exptl_crystal_size_max 0.27
_exptl_crystal_size_mid 0.23
_exptl_crystal_size_min 0.15
_refine_diff_density_max 0.579
_refine_diff_density_min -0.472
_refine_diff_density_rms 0.075
_refine_ls_extinction_method none
_refine_ls_goodness_of_fit_ref 1.036
_refine_ls_hydrogen_treatment constr
_refine_ls_matrix_type full
_refine_ls_number_parameters 343
_refine_ls_number_reflns 4383
_refine_ls_number_restraints 0
_refine_ls_restrained_S_all 1.036
_refine_ls_R_factor_all 0.0249
_refine_ls_R_factor_gt 0.0231
_refine_ls_shift/su_max 0.001
_refine_ls_shift/su_mean 0.000
_refine_ls_structure_factor_coef Fsqd
_refine_ls_weighting_details 'calc w=1/[\s^2^(Fo^2^)+(0.0178P)^2^+0.5949P] where P=(Fo^2^+2Fc^2^)/3'
_refine_ls_weighting_scheme calc
_refine_ls_wR_factor_gt 0.0508
_refine_ls_wR_factor_ref 0.0521
_reflns_number_gt 4139
_reflns_number_total 4383
_reflns_threshold_expression >2sigma(I)
_cod_data_source_file c6ce00681g2.cif
_cod_data_source_block nw1270_0m
_cod_depositor_comments
;
The following automatic conversions were performed:

'_symmetry_cell_setting' value 'Triclinic' changed to 'triclinic'
according to
/usr/data/users/saulius/crontab/automatic-downloads/rss-feeds/RSC/lib/dictionaries/cif_core.dic
dictionary named 'cif_core.dic' version 2.4.2 from 2011-04-26.

Automatic conversion script
Id: cif_fix_values 4268 2015-11-12 08:31:59Z antanas 

 Adding full bibliography for 7225046--7225061.cif.
;
_cod_original_sg_symbol_H-M P-1
_cod_database_code 7225058

loop_
_symmetry_equiv_pos_as_xyz
'x, y, z'
'-x, -y, -z'

loop_
_atom_site_label
_atom_site_type_symbol
_atom_site_fract_x
_atom_site_fract_y
_atom_site_fract_z
_atom_site_U_iso_or_equiv
_atom_site_adp_type
_atom_site_occupancy
_atom_site_symmetry_multiplicity
_atom_site_calc_flag
_atom_site_refinement_flags
Nd1 Nd 0.775994(17) -0.009052(14) 0.558647(11) 0.01992(6) Uani 1 1 d .
N1 N 0.5874(3) 0.0083(3) 0.73519(19) 0.0343(6) Uani 1 1 d .
N2 N 0.1301(3) 0.1213(3) 1.02852(18) 0.0333(6) Uani 1 1 d .
N3 N -0.3621(5) 0.4979(4) 1.1545(3) 0.0715(11) Uani 1 1 d .
O1 O 0.1493(3) -0.1203(2) 1.35048(15) 0.0322(5) Uani 1 1 d .
O2 O -0.0900(3) -0.1441(2) 1.42068(15) 0.0355(5) Uani 1 1 d .
O3 O 0.9063(2) 0.11712(18) 0.43864(15) 0.0288(5) Uani 1 1 d .
O4 O 1.0711(2) 0.2103(2) 0.34910(16) 0.0339(5) Uani 1 1 d .
O5 O 0.4558(3) 0.8288(2) 0.47623(17) 0.0358(5) Uani 1 1 d .
O6 O 0.6025(3) 0.8711(2) 0.56500(16) 0.0336(5) Uani 1 1 d .
C1 C 0.6186(4) -0.0909(4) 0.8020(2) 0.0405(8) Uani 1 1 d .
H1 H 0.7157 -0.1625 0.7887 0.049 Uiso 1 1 calc R
C2 C 0.5158(4) -0.0944(3) 0.8900(2) 0.0401(8) Uani 1 1 d .
H2 H 0.5446 -0.1670 0.9340 0.048 Uiso 1 1 calc R
C3 C 0.3704(4) 0.0092(3) 0.9132(2) 0.0323(7) Uani 1 1 d .
C4 C 0.3389(5) 0.1136(4) 0.8444(3) 0.0549(11) Uani 1 1 d .
H4 H 0.2432 0.1867 0.8560 0.066 Uiso 1 1 calc R
C5 C 0.4489(5) 0.1095(4) 0.7590(3) 0.0576(11) Uani 1 1 d .
H5 H 0.4252 0.1822 0.7149 0.069 Uiso 1 1 calc R
C6 C 0.2492(4) 0.0055(3) 1.0041(2) 0.0314(7) Uani 1 1 d .
C7 C 0.2550(4) -0.1117(3) 1.0568(2) 0.0326(7) Uani 1 1 d .
H7 H 0.3415 -0.1888 1.0390 0.039 Uiso 1 1 calc R
C8 C 0.1324(4) -0.1146(3) 1.1360(2) 0.0292(7) Uani 1 1 d .
C9 C 0.0098(4) 0.0053(3) 1.1611(2) 0.0314(7) Uani 1 1 d .
H9 H -0.0743 0.0086 1.2141 0.038 Uiso 1 1 calc R
C10 C 0.0138(4) 0.1195(3) 1.1067(2) 0.0307(7) Uani 1 1 d .
C11 C -0.2088(6) 0.4829(4) 1.1173(3) 0.0634(12) Uani 1 1 d .
H11 H -0.1824 0.5579 1.1005 0.076 Uiso 1 1 calc R
C12 C -0.0840(5) 0.3632(3) 1.1014(3) 0.0474(9) Uani 1 1 d .
H12 H 0.0220 0.3588 1.0731 0.057 Uiso 1 1 calc R
C13 C -0.1182(4) 0.2496(3) 1.1281(2) 0.0346(7) Uani 1 1 d .
C14 C -0.2779(4) 0.2633(4) 1.1699(3) 0.0471(9) Uani 1 1 d .
H14 H -0.3068 0.1900 1.1904 0.056 Uiso 1 1 calc R
C15 C -0.3945(5) 0.3882(5) 1.1808(3) 0.0630(12) Uani 1 1 d .
H15 H -0.5021 0.3961 1.2082 0.076 Uiso 1 1 calc R
C16 C 0.1266(4) -0.2422(3) 1.1841(2) 0.0281(7) Uani 1 1 d .
C17 C 0.1722(4) -0.3457(3) 1.1248(2) 0.0390(8) Uani 1 1 d .
H17 H 0.2122 -0.3340 1.0589 0.047 Uiso 1 1 calc R
C18 C 0.1594(4) -0.4648(3) 1.1618(2) 0.0402(8) Uani 1 1 d .
H18 H 0.1923 -0.5327 1.1211 0.048 Uiso 1 1 calc R
C19 C 0.0977(4) -0.4830(3) 1.2590(2) 0.0384(8) Uani 1 1 d .
H19 H 0.0877 -0.5627 1.2842 0.046 Uiso 1 1 calc R
C20 C 0.0513(4) -0.3821(3) 1.3180(2) 0.0338(7) Uani 1 1 d .
H20 H 0.0071 -0.3939 1.3832 0.041 Uiso 1 1 calc R
C21 C 0.0685(3) -0.2623(3) 1.2830(2) 0.0263(6) Uani 1 1 d .
C22 C 0.0382(4) -0.1666(3) 1.3567(2) 0.0285(7) Uani 1 1 d .
C23 C 0.9285(4) 0.2163(3) 0.3893(2) 0.0245(6) Uani 1 1 d .
C24 C 0.7877(4) 0.3448(3) 0.3850(2) 0.0290(7) Uani 1 1 d .
H24A H 0.6851 0.3297 0.3965 0.035 Uiso 1 1 calc R
H24B H 0.8011 0.3899 0.3213 0.035 Uiso 1 1 calc R
C25 C 0.7850(4) 0.4286(3) 0.4629(2) 0.0291(7) Uani 1 1 d .
H25A H 0.7480 0.3919 0.5263 0.035 Uiso 1 1 calc R
H25B H 0.8960 0.4241 0.4607 0.035 Uiso 1 1 calc R
C26 C 0.6748(4) 0.5716(3) 0.4512(2) 0.0299(7) Uani 1 1 d .
H26A H 0.7109 0.6087 0.3878 0.036 Uiso 1 1 calc R
H26B H 0.5632 0.5768 0.4544 0.036 Uiso 1 1 calc R
C27 C 0.6767(4) 0.6509(3) 0.5283(2) 0.0327(7) Uani 1 1 d .
H27A H 0.7892 0.6433 0.5251 0.039 Uiso 1 1 calc R
H27B H 0.6412 0.6122 0.5913 0.039 Uiso 1 1 calc R
C28 C 0.5716(3) 0.7946(3) 0.5228(2) 0.0258(7) Uani 1 1 d .

loop_
_atom_site_aniso_label
_atom_site_aniso_U_11
_atom_site_aniso_U_22
_atom_site_aniso_U_33
_atom_site_aniso_U_23
_atom_site_aniso_U_13
_atom_site_aniso_U_12
Nd1 0.02020(9) 0.01733(9) 0.02097(9) -0.00294(6) 0.00060(6) -0.00724(6)
N1 0.0375(16) 0.0401(16) 0.0268(14) -0.0054(12) 0.0063(12) -0.0214(13)
N2 0.0375(15) 0.0387(16) 0.0259(14) -0.0043(12) 0.0006(12) -0.0192(13)
N3 0.073(3) 0.055(2) 0.068(3) -0.0132(19) -0.016(2) 0.003(2)
O1 0.0364(12) 0.0392(13) 0.0274(12) -0.0112(9) 0.0044(9) -0.0232(11)
O2 0.0385(13) 0.0431(13) 0.0287(12) -0.0144(10) 0.0106(10) -0.0238(11)
O3 0.0332(12) 0.0208(11) 0.0289(11) 0.0033(9) -0.0005(9) -0.0105(9)
O4 0.0270(12) 0.0270(12) 0.0370(13) 0.0053(9) 0.0049(9) -0.0067(9)
O5 0.0309(12) 0.0221(11) 0.0537(15) -0.0040(10) -0.0124(11) -0.0058(9)
O6 0.0362(12) 0.0271(11) 0.0424(13) -0.0100(10) -0.0005(10) -0.0178(10)
C1 0.0309(18) 0.049(2) 0.0348(19) -0.0049(16) 0.0056(15) -0.0132(16)
C2 0.0384(19) 0.046(2) 0.0294(18) 0.0040(15) 0.0019(15) -0.0151(16)
C3 0.0343(18) 0.0399(19) 0.0253(17) -0.0051(14) 0.0034(13) -0.0202(15)
C4 0.057(2) 0.041(2) 0.042(2) 0.0039(17) 0.0194(18) -0.0079(18)
C5 0.065(3) 0.042(2) 0.040(2) 0.0069(17) 0.0147(19) -0.007(2)
C6 0.0334(17) 0.0414(19) 0.0224(16) -0.0050(14) 0.0001(13) -0.0189(15)
C7 0.0350(18) 0.0375(18) 0.0248(16) -0.0071(14) 0.0053(13) -0.0168(15)
C8 0.0338(17) 0.0382(18) 0.0188(15) -0.0043(13) 0.0004(13) -0.0186(15)
C9 0.0284(17) 0.0424(19) 0.0246(16) -0.0077(14) 0.0032(13) -0.0167(15)
C10 0.0351(17) 0.0396(18) 0.0218(16) -0.0033(13) -0.0034(13) -0.0189(15)
C11 0.079(3) 0.044(2) 0.060(3) -0.005(2) -0.015(2) -0.012(2)
C12 0.061(2) 0.041(2) 0.040(2) -0.0010(17) -0.0090(18) -0.0181(19)
C13 0.0420(19) 0.0375(19) 0.0255(17) -0.0018(14) -0.0075(14) -0.0149(15)
C14 0.039(2) 0.052(2) 0.049(2) -0.0162(18) -0.0052(17) -0.0112(18)
C15 0.042(2) 0.078(3) 0.064(3) -0.015(2) -0.012(2) -0.010(2)
C16 0.0294(16) 0.0309(17) 0.0263(16) -0.0068(13) 0.0008(13) -0.0150(13)
C17 0.052(2) 0.045(2) 0.0234(17) -0.0108(15) 0.0020(15) -0.0239(17)
C18 0.054(2) 0.0361(19) 0.037(2) -0.0155(15) -0.0035(16) -0.0210(17)
C19 0.054(2) 0.0286(18) 0.041(2) -0.0053(15) -0.0053(16) -0.0248(16)
C20 0.0418(19) 0.0374(18) 0.0264(17) -0.0031(14) -0.0002(14) -0.0219(15)
C21 0.0277(16) 0.0316(16) 0.0231(16) -0.0045(12) -0.0011(12) -0.0156(13)
C22 0.0346(17) 0.0308(17) 0.0217(16) -0.0032(13) 0.0003(13) -0.0159(14)
C23 0.0293(16) 0.0215(15) 0.0216(15) -0.0024(12) -0.0030(12) -0.0085(13)
C24 0.0300(16) 0.0204(15) 0.0337(18) 0.0001(13) -0.0046(13) -0.0074(13)
C25 0.0307(17) 0.0212(15) 0.0306(17) 0.0003(13) -0.0067(13) -0.0042(13)
C26 0.0250(16) 0.0245(16) 0.0397(19) -0.0035(13) -0.0072(13) -0.0071(13)
C27 0.0277(17) 0.0256(16) 0.0421(19) -0.0052(14) -0.0091(14) -0.0041(13)
C28 0.0194(15) 0.0196(15) 0.0347(17) -0.0014(13) 0.0020(13) -0.0071(12)

loop_
_atom_type_symbol
_atom_type_description
_atom_type_scat_dispersion_real
_atom_type_scat_dispersion_imag
_atom_type_scat_source
C C 0.0033 0.0016 'International Tables Vol C Tables 4.2.6.8 and 6.1.1.4'
H H 0.0000 0.0000 'International Tables Vol C Tables 4.2.6.8 and 6.1.1.4'
O O 0.0106 0.0060 'International Tables Vol C Tables 4.2.6.8 and 6.1.1.4'
N N 0.0061 0.0033 'International Tables Vol C Tables 4.2.6.8 and 6.1.1.4'
Nd Nd -0.1943 3.0179 'International Tables Vol C Tables 4.2.6.8 and 6.1.1.4'

loop_
_geom_angle_atom_site_label_1
_geom_angle_atom_site_label_2
_geom_angle_atom_site_label_3
_geom_angle
_geom_angle_site_symmetry_1
_geom_angle_site_symmetry_3
O5 Nd1 O6 83.16(7) 2_666 1_545
O5 Nd1 O1 92.02(7) 2_666 2_657
O6 Nd1 O1 144.63(7) 1_545 2_657
O5 Nd1 O3 79.48(7) 2_666 .
O6 Nd1 O3 137.83(7) 1_545 .
O1 Nd1 O3 74.43(7) 2_657 .
O5 Nd1 O2 111.49(8) 2_666 1_654
O6 Nd1 O2 77.19(7) 1_545 1_654
O1 Nd1 O2 135.92(7) 2_657 1_654
O3 Nd1 O2 74.07(7) . 1_654
O5 Nd1 O4 156.05(7) 2_666 2_756
O6 Nd1 O4 81.78(7) 1_545 2_756
O1 Nd1 O4 89.57(7) 2_657 2_756
O3 Nd1 O4 123.79(6) . 2_756
O2 Nd1 O4 83.11(7) 1_654 2_756
O5 Nd1 O3 151.05(7) 2_666 2_756
O6 Nd1 O3 124.38(7) 1_545 2_756
O1 Nd1 O3 70.74(7) 2_657 2_756
O3 Nd1 O3 73.64(7) . 2_756
O2 Nd1 O3 71.32(7) 1_654 2_756
O4 Nd1 O3 50.35(6) 2_756 2_756
O5 Nd1 N1 81.17(8) 2_666 .
O6 Nd1 N1 72.21(8) 1_545 .
O1 Nd1 N1 72.42(7) 2_657 .
O3 Nd1 N1 140.69(7) . .
O2 Nd1 N1 145.19(7) 1_654 .
O4 Nd1 N1 76.55(8) 2_756 .
O3 Nd1 N1 113.56(7) 2_756 .
O5 Nd1 C23 174.66(7) 2_666 2_756
O6 Nd1 C23 101.40(8) 1_545 2_756
O1 Nd1 C23 82.66(8) 2_657 2_756
O3 Nd1 C23 98.63(7) . 2_756
O2 Nd1 C23 72.50(8) 1_654 2_756
O4 Nd1 C23 25.19(7) 2_756 2_756
O3 Nd1 C23 25.64(7) 2_756 2_756
N1 Nd1 C23 97.51(8) . 2_756
O5 Nd1 Nd1 117.50(5) 2_666 2_756
O6 Nd1 Nd1 144.12(5) 1_545 2_756
O1 Nd1 Nd1 67.96(5) 2_657 2_756
O3 Nd1 Nd1 38.74(5) . 2_756
O2 Nd1 Nd1 68.13(5) 1_654 2_756
O4 Nd1 Nd1 85.15(5) 2_756 2_756
O3 Nd1 Nd1 34.90(4) 2_756 2_756
N1 Nd1 Nd1 136.22(6) . 2_756
C23 Nd1 Nd1 60.10(5) 2_756 2_756
C1 N1 C5 115.5(3) . .
C1 N1 Nd1 121.1(2) . .
C5 N1 Nd1 123.1(2) . .
C10 N2 C6 117.3(3) . .
C11 N3 C15 116.3(4) . .
C22 O1 Nd1 139.37(19) . 2_657
C22 O2 Nd1 138.01(19) . 1_456
C23 O3 Nd1 159.11(19) . .
C23 O3 Nd1 89.85(16) . 2_756
Nd1 O3 Nd1 106.36(7) . 2_756
C23 O4 Nd1 97.63(16) . 2_756
C28 O5 Nd1 142.28(19) . 2_666
C28 O6 Nd1 145.69(19) . 1_565
N1 C1 C2 123.9(3) . .
N1 C1 H1 118.1 . .
C2 C1 H1 118.1 . .
C1 C2 C3 120.3(3) . .
C1 C2 H2 119.8 . .
C3 C2 H2 119.8 . .
C2 C3 C4 115.9(3) . .
C2 C3 C6 122.2(3) . .
C4 C3 C6 121.8(3) . .
C5 C4 C3 120.0(3) . .
C5 C4 H4 120.0 . .
C3 C4 H4 120.0 . .
N1 C5 C4 124.4(3) . .
N1 C5 H5 117.8 . .
C4 C5 H5 117.8 . .
N2 C6 C7 122.5(3) . .
N2 C6 C3 116.2(3) . .
C7 C6 C3 121.2(3) . .
C6 C7 C8 120.4(3) . .
C6 C7 H7 119.8 . .
C8 C7 H7 119.8 . .
C7 C8 C9 116.9(3) . .
C7 C8 C16 120.1(3) . .
C9 C8 C16 122.7(3) . .
C10 C9 C8 119.8(3) . .
C10 C9 H9 120.1 . .
C8 C9 H9 120.1 . .
N2 C10 C9 123.1(3) . .
N2 C10 C13 115.0(3) . .
C9 C10 C13 121.8(3) . .
N3 C11 C12 124.3(4) . .
N3 C11 H11 117.9 . .
C12 C11 H11 117.9 . .
C11 C12 C13 119.3(4) . .
C11 C12 H12 120.4 . .
C13 C12 H12 120.4 . .
C14 C13 C12 117.2(3) . .
C14 C13 C10 122.9(3) . .
C12 C13 C10 119.8(3) . .
C13 C14 C15 118.9(4) . .
C13 C14 H14 120.6 . .
C15 C14 H14 120.6 . .
N3 C15 C14 124.0(4) . .
N3 C15 H15 118.0 . .
C14 C15 H15 118.0 . .
C21 C16 C17 118.3(3) . .
C21 C16 C8 124.2(3) . .
C17 C16 C8 117.4(3) . .
C18 C17 C16 121.6(3) . .
C18 C17 H17 119.2 . .
C16 C17 H17 119.2 . .
C19 C18 C17 119.9(3) . .
C19 C18 H18 120.0 . .
C17 C18 H18 120.0 . .
C20 C19 C18 119.2(3) . .
C20 C19 H19 120.4 . .
C18 C19 H19 120.4 . .
C19 C20 C21 121.9(3) . .
C19 C20 H20 119.1 . .
C21 C20 H20 119.1 . .
C20 C21 C16 119.0(3) . .
C20 C21 C22 117.2(3) . .
C16 C21 C22 123.5(3) . .
O2 C22 O1 126.0(3) . .
O2 C22 C21 118.0(3) . .
O1 C22 C21 116.0(3) . .
O4 C23 O3 119.9(2) . .
O4 C23 C24 119.3(2) . .
O3 C23 C24 120.6(3) . .
O4 C23 Nd1 57.18(14) . 2_756
O3 C23 Nd1 64.51(15) . 2_756
C24 C23 Nd1 161.8(2) . 2_756
C23 C24 C25 108.6(2) . .
C23 C24 H24A 110.0 . .
C25 C24 H24A 110.0 . .
C23 C24 H24B 110.0 . .
C25 C24 H24B 110.0 . .
H24A C24 H24B 108.4 . .
C26 C25 C24 113.6(2) . .
C26 C25 H25A 108.8 . .
C24 C25 H25A 108.8 . .
C26 C25 H25B 108.8 . .
C24 C25 H25B 108.8 . .
H25A C25 H25B 107.7 . .
C27 C26 C25 112.1(3) . .
C27 C26 H26A 109.2 . .
C25 C26 H26A 109.2 . .
C27 C26 H26B 109.2 . .
C25 C26 H26B 109.2 . .
H26A C26 H26B 107.9 . .
C26 C27 C28 116.2(3) . .
C26 C27 H27A 108.2 . .
C28 C27 H27A 108.2 . .
C26 C27 H27B 108.2 . .
C28 C27 H27B 108.2 . .
H27A C27 H27B 107.4 . .
O6 C28 O5 124.3(3) . .
O6 C28 C27 118.6(3) . .
O5 C28 C27 117.1(3) . .

loop_
_geom_bond_atom_site_label_1
_geom_bond_atom_site_label_2
_geom_bond_distance
_geom_bond_site_symmetry_2
Nd1 O5 2.357(2) 2_666
Nd1 O6 2.3755(19) 1_545
Nd1 O1 2.409(2) 2_657
Nd1 O3 2.4161(18) .
Nd1 O2 2.435(2) 1_654
Nd1 O4 2.483(2) 2_756
Nd1 O3 2.643(2) 2_756
Nd1 N1 2.671(2) .
Nd1 C23 2.928(3) 2_756
Nd1 Nd1 4.0522(4) 2_756
N1 C1 1.325(4) .
N1 C5 1.332(4) .
N2 C10 1.343(4) .
N2 C6 1.350(4) .
N3 C11 1.311(5) .
N3 C15 1.333(6) .
O1 C22 1.263(3) .
O1 Nd1 2.409(2) 2_657
O2 C22 1.259(3) .
O2 Nd1 2.435(2) 1_456
O3 C23 1.267(3) .
O3 Nd1 2.643(2) 2_756
O4 C23 1.257(3) .
O4 Nd1 2.483(2) 2_756
O5 C28 1.261(4) .
O5 Nd1 2.357(2) 2_666
O6 C28 1.245(3) .
O6 Nd1 2.3755(19) 1_565
C1 C2 1.379(4) .
C1 H1 0.9300 .
C2 C3 1.379(4) .
C2 H2 0.9300 .
C3 C4 1.380(5) .
C3 C6 1.492(4) .
C4 C5 1.372(5) .
C4 H4 0.9300 .
C5 H5 0.9300 .
C6 C7 1.384(4) .
C7 C8 1.389(4) .
C7 H7 0.9300 .
C8 C9 1.395(4) .
C8 C16 1.487(4) .
C9 C10 1.386(4) .
C9 H9 0.9300 .
C10 C13 1.494(4) .
C11 C12 1.380(5) .
C11 H11 0.9300 .
C12 C13 1.383(5) .
C12 H12 0.9300 .
C13 C14 1.378(5) .
C14 C15 1.384(5) .
C14 H14 0.9300 .
C15 H15 0.9300 .
C16 C21 1.397(4) .
C16 C17 1.398(4) .
C17 C18 1.379(4) .
C17 H17 0.9300 .
C18 C19 1.379(5) .
C18 H18 0.9300 .
C19 C20 1.372(4) .
C19 H19 0.9300 .
C20 C21 1.396(4) .
C20 H20 0.9300 .
C21 C22 1.503(4) .
C23 C24 1.503(4) .
C23 Nd1 2.928(3) 2_756
C24 C25 1.532(4) .
C24 H24A 0.9700 .
C24 H24B 0.9700 .
C25 C26 1.520(4) .
C25 H25A 0.9700 .
C25 H25B 0.9700 .
C26 C27 1.505(4) .
C26 H26A 0.9700 .
C26 H26B 0.9700 .
C27 C28 1.509(4) .
C27 H27A 0.9700 .
C27 H27B 0.9700 .

loop_
_geom_torsion_atom_site_label_1
_geom_torsion_atom_site_label_2
_geom_torsion_atom_site_label_3
_geom_torsion_atom_site_label_4
_geom_torsion
_geom_torsion_site_symmetry_1
_geom_torsion_site_symmetry_4
O5 Nd1 N1 C1 162.4(3) 2_666 .
O6 Nd1 N1 C1 76.8(2) 1_545 .
O1 Nd1 N1 C1 -102.7(3) 2_657 .
O3 Nd1 N1 C1 -136.4(2) . .
O2 Nd1 N1 C1 47.2(3) 1_654 .
O4 Nd1 N1 C1 -8.8(2) 2_756 .
O3 Nd1 N1 C1 -43.7(3) 2_756 .
C23 Nd1 N1 C1 -22.9(3) 2_756 .
Nd1 Nd1 N1 C1 -76.8(3) 2_756 .
O5 Nd1 N1 C5 -10.8(3) 2_666 .
O6 Nd1 N1 C5 -96.4(3) 1_545 .
O1 Nd1 N1 C5 84.2(3) 2_657 .
O3 Nd1 N1 C5 50.4(3) . .
O2 Nd1 N1 C5 -126.0(3) 1_654 .
O4 Nd1 N1 C5 178.1(3) 2_756 .
O3 Nd1 N1 C5 143.1(3) 2_756 .
C23 Nd1 N1 C5 164.0(3) 2_756 .
Nd1 Nd1 N1 C5 110.1(3) 2_756 .
O5 Nd1 O3 C23 29.5(5) 2_666 .
O6 Nd1 O3 C23 96.9(5) 1_545 .
O1 Nd1 O3 C23 -65.6(5) 2_657 .
O2 Nd1 O3 C23 145.7(5) 1_654 .
O4 Nd1 O3 C23 -144.3(5) 2_756 .
O3 Nd1 O3 C23 -139.6(6) 2_756 .
N1 Nd1 O3 C23 -32.2(6) . .
C23 Nd1 O3 C23 -145.4(5) 2_756 .
Nd1 Nd1 O3 C23 -139.6(6) 2_756 .
O5 Nd1 O3 Nd1 169.13(9) 2_666 2_756
O6 Nd1 O3 Nd1 -123.54(9) 1_545 2_756
O1 Nd1 O3 Nd1 74.03(8) 2_657 2_756
O2 Nd1 O3 Nd1 -74.73(8) 1_654 2_756
O4 Nd1 O3 Nd1 -4.67(11) 2_756 2_756
O3 Nd1 O3 Nd1 0.0 2_756 2_756
N1 Nd1 O3 Nd1 107.40(12) . 2_756
C23 Nd1 O3 Nd1 -5.81(9) 2_756 2_756
C5 N1 C1 C2 1.7(5) . .
Nd1 N1 C1 C2 -172.0(3) . .
N1 C1 C2 C3 0.0(6) . .
C1 C2 C3 C4 -1.1(5) . .
C1 C2 C3 C6 175.2(3) . .
C2 C3 C4 C5 0.4(6) . .
C6 C3 C4 C5 -175.8(4) . .
C1 N1 C5 C4 -2.4(6) . .
Nd1 N1 C5 C4 171.1(3) . .
C3 C4 C5 N1 1.4(7) . .
C10 N2 C6 C7 -0.6(5) . .
C10 N2 C6 C3 176.1(3) . .
C2 C3 C6 N2 166.4(3) . .
C4 C3 C6 N2 -17.6(5) . .
C2 C3 C6 C7 -16.9(5) . .
C4 C3 C6 C7 159.1(3) . .
N2 C6 C7 C8 2.5(5) . .
C3 C6 C7 C8 -174.0(3) . .
C6 C7 C8 C9 -2.5(5) . .
C6 C7 C8 C16 171.7(3) . .
C7 C8 C9 C10 0.8(4) . .
C16 C8 C9 C10 -173.2(3) . .
C6 N2 C10 C9 -1.2(5) . .
C6 N2 C10 C13 -177.8(3) . .
C8 C9 C10 N2 1.1(5) . .
C8 C9 C10 C13 177.5(3) . .
C15 N3 C11 C12 2.2(7) . .
N3 C11 C12 C13 -1.8(6) . .
C11 C12 C13 C14 -0.1(5) . .
C11 C12 C13 C10 176.9(3) . .
N2 C10 C13 C14 148.2(3) . .
C9 C10 C13 C14 -28.5(5) . .
N2 C10 C13 C12 -28.6(4) . .
C9 C10 C13 C12 154.7(3) . .
C12 C13 C14 C15 1.4(5) . .
C10 C13 C14 C15 -175.5(3) . .
C11 N3 C15 C14 -0.8(7) . .
C13 C14 C15 N3 -1.0(6) . .
C7 C8 C16 C21 148.4(3) . .
C9 C8 C16 C21 -37.8(5) . .
C7 C8 C16 C17 -36.0(4) . .
C9 C8 C16 C17 137.8(3) . .
C21 C16 C17 C18 0.7(5) . .
C8 C16 C17 C18 -175.2(3) . .
C16 C17 C18 C19 1.1(5) . .
C17 C18 C19 C20 -0.6(5) . .
C18 C19 C20 C21 -1.6(5) . .
C19 C20 C21 C16 3.4(5) . .
C19 C20 C21 C22 -170.8(3) . .
C17 C16 C21 C20 -2.9(4) . .
C8 C16 C21 C20 172.7(3) . .
C17 C16 C21 C22 171.0(3) . .
C8 C16 C21 C22 -13.4(5) . .
Nd1 O2 C22 O1 3.6(5) 1_456 .
Nd1 O2 C22 C21 -179.6(2) 1_456 .
Nd1 O1 C22 O2 6.5(5) 2_657 .
Nd1 O1 C22 C21 -170.3(2) 2_657 .
C20 C21 C22 O2 -48.2(4) . .
C16 C21 C22 O2 137.8(3) . .
C20 C21 C22 O1 128.8(3) . .
C16 C21 C22 O1 -45.2(4) . .
Nd1 O4 C23 O3 -15.8(3) 2_756 .
Nd1 O4 C23 C24 159.1(2) 2_756 .
Nd1 O3 C23 O4 156.2(4) . .
Nd1 O3 C23 O4 14.7(3) 2_756 .
Nd1 O3 C23 C24 -18.6(7) . .
Nd1 O3 C23 C24 -160.2(2) 2_756 .
Nd1 O3 C23 Nd1 141.5(5) . 2_756
O4 C23 C24 C25 -80.6(3) . .
O3 C23 C24 C25 94.4(3) . .
Nd1 C23 C24 C25 -7.1(8) 2_756 .
C23 C24 C25 C26 166.6(3) . .
C24 C25 C26 C27 -179.4(2) . .
C25 C26 C27 C28 179.7(3) . .
Nd1 O6 C28 O5 -102.5(4) 1_565 .
Nd1 O6 C28 C27 78.7(4) 1_565 .
Nd1 O5 C28 O6 -7.4(5) 2_666 .
Nd1 O5 C28 C27 171.5(2) 2_666 .
C26 C27 C28 O6 -159.7(3) . .
C26 C27 C28 O5 21.3(4) . .
